data_4350013
loop_
_publ_author_name
'Su, Qian-Qian'
'Fan, Kun'
'Jin, Xin-Xin'
'Huang, Xin-Da'
'Cheng, Shun-Cheung'
'Luo, Li-Juan'
'Li, Yao-Jie'
'Xiang, Jing'
'Ko, Chi-Chiu'
'Zheng, Li-Min'
'Lau, Tai-Chu'

_publ_section_title
;
 Syntheses, crystal structures and magnetic properties of a series of
 luminescent lanthanide complexes containing neutral tetradentate
 phenanthroline-amide ligands
;
_journal_issue 6
_journal_name_full 'Inorganic Chemistry Frontiers'
_journal_page_first 1442
_journal_paper_doi 10.1039/C9QI00238C
_journal_volume 6
_journal_year 2019
_chemical_formula_sum 'C45 H58 Cl2 N9 O17 Tb'
_chemical_formula_weight 1226.82
_space_group_crystal_system triclinic
_space_group_IT_number 2
_space_group_name_Hall '-P 1'
_space_group_name_H-M_alt 'P -1'
_atom_sites_solution_hydrogens mixed
_audit_creation_method SHELXL-2014/7
_audit_update_record
;
2019-02-20 deposited with the CCDC.	2019-04-12 downloaded from the CCDC.
;
_cell_angle_alpha 109.676(5)
_cell_angle_beta 104.801(6)
_cell_angle_gamma 93.316(4)
_cell_formula_units_Z 2
_cell_length_a 11.1117(7)
_cell_length_b 14.8294(7)
_cell_length_c 17.0510(10)
_cell_measurement_reflns_used 4758
_cell_measurement_temperature 100.00(10)
_cell_measurement_theta_max 73.7020
_cell_measurement_theta_min 2.8620
_cell_volume 2525.7(3)
_computing_cell_refinement 'CrysAlisPro 1.171.38.43f (Rigaku OD, 2015)'
_computing_data_collection 'CrysAlisPro 1.171.38.43f (Rigaku OD, 2015)'
_computing_data_reduction 'CrysAlisPro 1.171.38.43f (Rigaku OD, 2015)'
_computing_structure_refinement 'SHELXL-2014/7 (Sheldrick, 2014)'
_diffrn_ambient_temperature 100.00(10)
_diffrn_detector_area_resol_mean 5.2684
_diffrn_measured_fraction_theta_full 1.000
_diffrn_measured_fraction_theta_max 1.000
_diffrn_measurement_device_type 'SuperNova, Dual, Cu at zero, AtlasS2'
_diffrn_radiation_type CuK\a
_diffrn_radiation_wavelength 1.54178
_diffrn_reflns_av_R_equivalents 0.0698
_diffrn_reflns_av_unetI/netI 0.0953
_diffrn_reflns_Laue_measured_fraction_full 1.000
_diffrn_reflns_Laue_measured_fraction_max 1.000
_diffrn_reflns_limit_h_max 12
_diffrn_reflns_limit_h_min -13
_diffrn_reflns_limit_k_max 17
_diffrn_reflns_limit_k_min -17
_diffrn_reflns_limit_l_max 20
_diffrn_reflns_limit_l_min -10
_diffrn_reflns_number 16754
_diffrn_reflns_point_group_measured_fraction_full 1.000
_diffrn_reflns_point_group_measured_fraction_max 1.000
_diffrn_reflns_theta_full 67.246
_diffrn_reflns_theta_max 67.246
_diffrn_reflns_theta_min 2.878
_diffrn_source 'micro-focus sealed X-ray tube'
_exptl_absorpt_coefficient_mu 8.551
_exptl_absorpt_correction_T_max 1.00000
_exptl_absorpt_correction_T_min 0.32132
_exptl_absorpt_correction_type multi-scan
_exptl_absorpt_process_details sadabs
_exptl_crystal_colour colourless
_exptl_crystal_density_diffrn 1.613
_exptl_crystal_description block
_exptl_crystal_F_000 1252
_exptl_crystal_size_max 0.080
_exptl_crystal_size_mid 0.080
_exptl_crystal_size_min 0.070
_refine_diff_density_max 2.205
_refine_diff_density_min -1.575
_refine_diff_density_rms 0.158
_refine_ls_extinction_method none
_refine_ls_goodness_of_fit_ref 1.086
_refine_ls_hydrogen_treatment constr
_refine_ls_matrix_type full
_refine_ls_number_parameters 673
_refine_ls_number_reflns 9058
_refine_ls_number_restraints 2010
_refine_ls_restrained_S_all 1.018
_refine_ls_R_factor_all 0.0921
_refine_ls_R_factor_gt 0.0732
_refine_ls_shift/su_max 0.004
_refine_ls_shift/su_mean 0.000
_refine_ls_structure_factor_coef Fsqd
_refine_ls_weighting_details 'w=1/[\s^2^(Fo^2^)+(0.1069P)^2^+9.3067P] where P=(Fo^2^+2Fc^2^)/3'
_refine_ls_weighting_scheme calc
_refine_ls_wR_factor_gt 0.1965
_refine_ls_wR_factor_ref 0.2107
_reflns_Friedel_coverage 0.000
_reflns_number_gt 7464
_reflns_number_total 9058
_reflns_threshold_expression 'I > 2\s(I)'
_cod_data_source_file c9qi00238c2.cif
_cod_data_source_block Tb
_cod_depositor_comments
;
The following automatic conversions were performed:

data item '_geom_angle_publ_flag' value 'Y' was changed to 'y' in
accordance with the
/home/saulius/struct/COD-crude-data/automatic-downloads/DataCite-retrospective/RSC/depositions/lib/dictionaries/cif_core.dic
dictionary named 'cif_core.dic' version 2.4.2 last updated on
2011-04-26 (2 times).

data item '_geom_bond_publ_flag' value 'Y' was changed to 'y' in
accordance with the
/home/saulius/struct/COD-crude-data/automatic-downloads/DataCite-retrospective/RSC/depositions/lib/dictionaries/cif_core.dic
dictionary named 'cif_core.dic' version 2.4.2 last updated on
2011-04-26 (10 times).

Automatic conversion script
Id: cif_fix_values 6909 2019-04-08 15:41:33Z antanas 
;
_cod_database_code 4350013
_shelx_shelxl_version_number 2014/7
_shelx_space_group_comment
;
The symmetry employed for this shelxl refinement is uniquely defined
by the following loop, which should always be used as a source of
symmetry information in preference to the above space-group names.
They are only intended as comments.
;
_shelx_estimated_absorpt_t_min 0.548
_shelx_estimated_absorpt_t_max 0.586

loop_
_space_group_symop_operation_xyz
'x, y, z'
'-x, -y, -z'

loop_
_atom_site_label
_atom_site_type_symbol
_atom_site_fract_x
_atom_site_fract_y
_atom_site_fract_z
_atom_site_U_iso_or_equiv
_atom_site_adp_type
_atom_site_occupancy
_atom_site_site_symmetry_order
_atom_site_calc_flag
_atom_site_refinement_flags_posn
_atom_site_refinement_flags_adp
Tb1 Tb 0.88610(4) 0.74856(3) 0.70316(3) 0.02063(16) Uani 1 1 d . U
Cl2 Cl 0.1999(2) 0.85478(17) 0.46019(16) 0.0434(5) Uani 1 1 d . U
Cl1 Cl 0.1779(4) 0.3920(2) 0.8268(2) 0.0824(11) Uani 1 1 d . U
N1 N 0.8699(7) 0.8761(5) 0.5054(4) 0.0315(15) Uani 1 1 d . U
H1 H 0.8785 0.9356 0.5093 0.038 Uiso 1 1 calc R U
N2 N 1.0032(6) 0.9110(5) 0.7256(4) 0.0228(12) Uani 1 1 d . U
N3 N 1.0294(6) 0.8519(4) 0.8584(4) 0.0219(12) Uani 1 1 d . U
N4 N 0.9736(7) 0.6786(5) 0.9514(5) 0.0325(15) Uani 1 1 d . U
H4 H 1.0133 0.7119 1.0051 0.039 Uiso 1 1 calc R U
N5 N 1.2108(6) 0.6008(5) 0.7578(5) 0.0266(13) Uani 1 1 d . U
H5A H 1.2120 0.5405 0.7498 0.032 Uiso 1 1 calc R U
N6 N 0.9063(6) 0.5787(4) 0.6161(4) 0.0204(12) Uani 1 1 d . U
N7 N 0.7051(6) 0.6530(5) 0.5618(4) 0.0232(12) Uani 1 1 d . U
N8 N 0.5268(7) 0.8470(5) 0.5864(5) 0.0324(15) Uani 1 1 d . U
H8A H 0.4567 0.8180 0.5472 0.039 Uiso 1 1 calc R U
N9 N 0.6816(6) 0.7502(5) 0.7854(4) 0.0243(13) Uani 1 1 d . U
O1 O 0.9209(5) 0.7710(3) 0.5744(3) 0.0224(10) Uani 1 1 d . U
O2 O 0.9283(5) 0.6716(4) 0.8114(4) 0.0247(11) Uani 1 1 d . U
O3 O 1.0976(5) 0.7108(4) 0.7210(3) 0.0227(10) Uani 1 1 d . U
O4 O 0.7251(5) 0.8361(4) 0.6528(3) 0.0231(10) Uani 1 1 d . U
O5 O 0.7715(5) 0.8198(4) 0.8157(4) 0.0266(11) Uani 1 1 d . U
O6 O 0.6835(5) 0.6788(4) 0.7202(3) 0.0261(11) Uani 1 1 d . U
O7 O 0.5953(5) 0.7518(5) 0.8195(4) 0.0348(14) Uani 1 1 d . U
O8 O 0.2733(15) 0.9145(10) 0.4369(9) 0.137(5) Uani 1 1 d . U
O9 O 0.2722(11) 0.7951(8) 0.4824(10) 0.135(5) Uani 1 1 d . U
O10 O 0.0887(9) 0.8005(7) 0.3922(6) 0.074(3) Uani 1 1 d . U
O11 O 0.1607(13) 0.9258(12) 0.5208(9) 0.146(6) Uani 1 1 d . U
O12 O 0.2290(9) 0.4107(6) 0.7637(5) 0.060(2) Uani 1 1 d . U
O13 O 0.1586(14) 0.4761(8) 0.8884(9) 0.113(4) Uani 1 1 d . U
O14 O 0.0600(19) 0.3284(13) 0.7819(11) 0.174(7) Uani 1 1 d . U
O15 O 0.2487(16) 0.3359(9) 0.8657(9) 0.130(5) Uani 1 1 d . U
O16 O 0.0610(11) 0.7602(8) 0.1383(6) 0.078(3) Uani 1 1 d . U
H16 H 0.0402 0.7095 0.1444 0.117 Uiso 1 1 calc R U
O17 O 0.2162(14) 0.5562(12) 0.2974(10) 0.149(5) Uani 1 1 d . U
H17C H 0.1975 0.5452 0.3390 0.178 Uiso 1 1 d R U
H17D H 0.1885 0.5050 0.2522 0.178 Uiso 1 1 d R U
C1 C 0.4527(12) 0.7695(10) 0.2829(8) 0.062(3) Uani 1 1 d . U
H1A H 0.4234 0.7881 0.3336 0.093 Uiso 1 1 calc R U
H1B H 0.3989 0.7123 0.2391 0.093 Uiso 1 1 calc R U
H1C H 0.4510 0.8212 0.2609 0.093 Uiso 1 1 calc R U
C2 C 0.5865(10) 0.7487(8) 0.3071(7) 0.050(2) Uani 1 1 d . U
H2A H 0.5856 0.6881 0.3171 0.059 Uiso 1 1 calc R U
H2B H 0.6215 0.7418 0.2592 0.059 Uiso 1 1 calc R U
C3 C 0.6688(10) 0.8294(8) 0.3882(6) 0.045(2) Uani 1 1 d . U
H3A H 0.6820 0.8873 0.3750 0.053 Uiso 1 1 calc R U
H3B H 0.6260 0.8443 0.4330 0.053 Uiso 1 1 calc R U
C4 C 0.7950(9) 0.8017(6) 0.4223(6) 0.0352(18) Uani 1 1 d . U
H4A H 0.7818 0.7405 0.4302 0.042 Uiso 1 1 calc R U
H4B H 0.8413 0.7929 0.3798 0.042 Uiso 1 1 calc R U
C5 C 0.9240(8) 0.8556(6) 0.5740(5) 0.0263(15) Uani 1 1 d . U
C6 C 0.9934(8) 0.9378(5) 0.6568(5) 0.0248(15) Uani 1 1 d . U
C7 C 1.0442(8) 1.0285(6) 0.6640(6) 0.0316(17) Uani 1 1 d . U
H7A H 1.0323 1.0449 0.6148 0.038 Uiso 1 1 calc R U
C8 C 1.1124(9) 1.0946(6) 0.7445(6) 0.0329(17) Uani 1 1 d . U
H8 H 1.1472 1.1559 0.7502 0.039 Uiso 1 1 calc R U
C9 C 1.1287(8) 1.0683(6) 0.8172(6) 0.0292(16) Uani 1 1 d . U
C10 C 1.2014(8) 1.1293(6) 0.9046(6) 0.0318(17) Uani 1 1 d . U
H10 H 1.2403 1.1909 0.9143 0.038 Uiso 1 1 calc R U
C11 C 1.1579(7) 1.0044(6) 0.9615(5) 0.0255(15) Uani 1 1 d . U
C12 C 1.0843(7) 0.9434(6) 0.8763(5) 0.0244(14) Uani 1 1 d . U
C13 C 1.0704(7) 0.9750(6) 0.8044(5) 0.0250(14) Uani 1 1 d . U
C14 C 1.1707(8) 0.9679(6) 1.0274(5) 0.0302(17) Uani 1 1 d . U
H14 H 1.2188 1.0053 1.0839 0.036 Uiso 1 1 calc R U
C15 C 1.1109(8) 0.8749(6) 1.0084(5) 0.0293(16) Uani 1 1 d . U
H15 H 1.1163 0.8501 1.0524 0.035 Uiso 1 1 calc R U
C16 C 1.0423(7) 0.8189(6) 0.9222(5) 0.0238(14) Uani 1 1 d . U
C17 C 0.9764(7) 0.7158(6) 0.8914(5) 0.0244(14) Uani 1 1 d . U
C18 C 0.9040(9) 0.5814(7) 0.9283(7) 0.042(2) Uani 1 1 d . U
H18A H 0.9359 0.5567 0.9743 0.050 Uiso 1 1 calc R U
H18B H 0.9164 0.5375 0.8751 0.050 Uiso 1 1 calc R U
C19 C 0.7632(10) 0.5859(7) 0.9152(8) 0.047(2) Uani 1 1 d . U
H19A H 0.7519 0.6324 0.9675 0.056 Uiso 1 1 calc R U
H19B H 0.7313 0.6083 0.8677 0.056 Uiso 1 1 calc R U
C20 C 0.6887(11) 0.4892(9) 0.8954(9) 0.062(3) Uani 1 1 d . U
H20A H 0.7197 0.4675 0.9434 0.074 Uiso 1 1 calc R U
H20B H 0.7017 0.4425 0.8438 0.074 Uiso 1 1 calc R U
C21 C 0.5487(13) 0.4920(10) 0.8804(12) 0.083(4) Uani 1 1 d . U
H21A H 0.5337 0.5290 0.9343 0.125 Uiso 1 1 calc R U
H21B H 0.5040 0.4271 0.8591 0.125 Uiso 1 1 calc R U
H21C H 0.5196 0.5217 0.8384 0.125 Uiso 1 1 calc R U
C22 C 1.4515(11) 0.7684(9) 1.0720(7) 0.054(3) Uani 1 1 d . U
H22A H 1.3802 0.7940 1.0881 0.081 Uiso 1 1 calc R U
H22B H 1.5275 0.8115 1.1101 0.081 Uiso 1 1 calc R U
H22C H 1.4542 0.7059 1.0769 0.081 Uiso 1 1 calc R U
C23 C 1.4398(9) 0.7586(7) 0.9801(7) 0.043(2) Uani 1 1 d . U
H23A H 1.5153 0.7377 0.9659 0.051 Uiso 1 1 calc R U
H23B H 1.4339 0.8216 0.9751 0.051 Uiso 1 1 calc R U
C24 C 1.3243(9) 0.6860(7) 0.9144(6) 0.039(2) Uani 1 1 d . U
H24A H 1.3272 0.6240 0.9219 0.047 Uiso 1 1 calc R U
H24B H 1.2483 0.7090 0.9260 0.047 Uiso 1 1 calc R U
C25 C 1.3187(8) 0.6721(7) 0.8215(6) 0.0348(18) Uani 1 1 d . U
H25A H 1.3136 0.7338 0.8138 0.042 Uiso 1 1 calc R U
H25B H 1.3959 0.6510 0.8106 0.042 Uiso 1 1 calc R U
C26 C 1.1118(7) 0.6250(6) 0.7122(5) 0.0238(14) Uani 1 1 d . U
C27 C 1.0116(7) 0.5453(5) 0.6431(5) 0.0229(14) Uani 1 1 d . U
C28 C 1.0294(8) 0.4493(6) 0.6014(6) 0.0275(16) Uani 1 1 d . U
H28 H 1.1044 0.4281 0.6214 0.033 Uiso 1 1 calc R U
C29 C 0.9355(8) 0.3878(6) 0.5316(6) 0.0294(16) Uani 1 1 d . U
H29 H 0.9442 0.3236 0.5051 0.035 Uiso 1 1 calc R U
C30 C 0.8242(8) 0.4229(6) 0.4997(5) 0.0255(15) Uani 1 1 d . U
C31 C 0.8152(7) 0.5193(5) 0.5457(5) 0.0206(13) Uani 1 1 d . U
C32 C 0.7066(7) 0.5598(5) 0.5148(5) 0.0217(13) Uani 1 1 d . U
C33 C 0.6101(8) 0.5042(6) 0.4384(5) 0.0257(15) Uani 1 1 d . U
C34 C 0.6231(8) 0.4061(6) 0.3929(5) 0.0269(16) Uani 1 1 d . U
H34 H 0.5606 0.3686 0.3421 0.032 Uiso 1 1 calc R U
C35 C 0.7239(8) 0.3669(6) 0.4222(5) 0.0285(16) Uani 1 1 d . U
H35 H 0.7286 0.3027 0.3919 0.034 Uiso 1 1 calc R U
C36 C 0.5087(8) 0.5501(7) 0.4120(5) 0.0314(17) Uani 1 1 d . U
H36 H 0.4430 0.5165 0.3618 0.038 Uiso 1 1 calc R U
C37 C 0.5068(8) 0.6440(6) 0.4603(5) 0.0286(15) Uani 1 1 d . U
H37 H 0.4397 0.6747 0.4432 0.034 Uiso 1 1 calc R U
C38 C 0.6059(8) 0.6941(6) 0.5354(5) 0.0244(14) Uani 1 1 d . U
C39 C 0.6224(8) 0.7990(6) 0.5958(5) 0.0253(14) Uani 1 1 d . U
C40 C 0.5379(9) 0.9502(6) 0.6425(6) 0.039(2) Uani 1 1 d . U
H40A H 0.4692 0.9779 0.6160 0.047 Uiso 1 1 calc R U
H40B H 0.6163 0.9855 0.6455 0.047 Uiso 1 1 calc R U
C41 C 0.5352(9) 0.9635(7) 0.7351(6) 0.0370(19) Uani 1 1 d . U
H41A H 0.6026 0.9339 0.7605 0.044 Uiso 1 1 calc R U
H41B H 0.5527 1.0323 0.7698 0.044 Uiso 1 1 calc R U
C42 C 0.4139(10) 0.9216(8) 0.7418(7) 0.049(2) Uani 1 1 d . U
H42A H 0.3981 0.8522 0.7096 0.058 Uiso 1 1 calc R U
H42B H 0.3458 0.9492 0.7145 0.058 Uiso 1 1 calc R U
C43 C 0.4129(11) 0.9397(7) 0.8337(7) 0.050(3) Uani 1 1 d . U
H43A H 0.4764 0.9089 0.8600 0.075 Uiso 1 1 calc R U
H43B H 0.3317 0.9136 0.8335 0.075 Uiso 1 1 calc R U
H43C H 0.4300 1.0083 0.8664 0.075 Uiso 1 1 calc R U
C44 C 0.1635(16) 0.8162(17) 0.2093(10) 0.111(6) Uani 1 1 d . U
H44A H 0.1668 0.8831 0.2153 0.166 Uiso 1 1 calc R U
H44B H 0.2402 0.7946 0.1998 0.166 Uiso 1 1 calc R U
H44C H 0.1538 0.8092 0.2614 0.166 Uiso 1 1 calc R U
C45 C 1.2148(8) 1.0999(6) 0.9722(6) 0.0294(16) Uani 1 1 d . U
H45 H 1.2619 1.1420 1.0274 0.035 Uiso 1 1 calc R U

loop_
_atom_site_aniso_label
_atom_site_aniso_U_11
_atom_site_aniso_U_22
_atom_site_aniso_U_33
_atom_site_aniso_U_23
_atom_site_aniso_U_13
_atom_site_aniso_U_12
Tb1 0.0216(2) 0.0170(2) 0.0218(2) 0.00531(17) 0.00557(17) 0.00605(16)
Cl2 0.0356(12) 0.0432(12) 0.0505(13) 0.0167(10) 0.0096(10) 0.0149(10)
Cl1 0.128(3) 0.0502(17) 0.075(2) 0.0252(16) 0.040(2) 0.0018(19)
N1 0.038(4) 0.028(3) 0.027(3) 0.012(3) 0.002(3) 0.008(3)
N2 0.024(3) 0.020(3) 0.026(3) 0.010(2) 0.008(2) 0.007(2)
N3 0.021(3) 0.021(3) 0.023(3) 0.007(2) 0.006(2) 0.010(2)
N4 0.032(3) 0.031(3) 0.035(3) 0.017(3) 0.005(3) 0.001(3)
N5 0.024(3) 0.022(3) 0.035(3) 0.014(3) 0.008(3) 0.005(2)
N6 0.023(3) 0.015(2) 0.027(3) 0.009(2) 0.012(2) 0.006(2)
N7 0.024(3) 0.022(3) 0.026(3) 0.008(2) 0.012(2) 0.005(2)
N8 0.032(3) 0.031(3) 0.035(3) 0.014(3) 0.008(3) 0.014(3)
N9 0.024(3) 0.027(3) 0.020(3) 0.006(2) 0.005(2) 0.005(2)
O1 0.029(3) 0.013(2) 0.025(2) 0.0053(18) 0.009(2) 0.0054(19)
O2 0.027(2) 0.022(2) 0.027(2) 0.0112(19) 0.007(2) 0.004(2)
O3 0.021(2) 0.020(2) 0.031(2) 0.0113(19) 0.010(2) 0.0064(19)
O4 0.022(2) 0.022(2) 0.027(2) 0.0092(19) 0.010(2) 0.0125(19)
O5 0.025(3) 0.024(2) 0.026(3) 0.005(2) 0.006(2) 0.002(2)
O6 0.028(3) 0.025(2) 0.022(2) 0.003(2) 0.008(2) 0.003(2)
O7 0.022(3) 0.044(3) 0.035(3) 0.006(3) 0.014(3) 0.003(3)
O8 0.166(11) 0.110(8) 0.126(9) 0.078(7) -0.004(8) -0.055(8)
O9 0.078(7) 0.060(6) 0.210(10) 0.060(6) -0.063(7) 0.002(5)
O10 0.076(6) 0.062(5) 0.068(6) 0.023(4) -0.008(5) 0.023(5)
O11 0.099(9) 0.149(11) 0.124(10) -0.042(8) 0.054(8) -0.010(8)
O12 0.093(6) 0.045(4) 0.066(5) 0.040(4) 0.032(4) 0.033(4)
O13 0.166(11) 0.071(6) 0.129(9) 0.026(6) 0.102(8) 0.029(7)
O14 0.195(13) 0.137(11) 0.149(12) 0.032(9) 0.030(10) -0.080(10)
O15 0.234(13) 0.081(7) 0.125(9) 0.080(7) 0.075(9) 0.054(8)
O16 0.115(8) 0.082(7) 0.053(5) 0.034(5) 0.037(5) 0.030(6)
O17 0.111(9) 0.175(10) 0.115(9) 0.022(8) 0.011(7) -0.035(8)
C1 0.059(7) 0.071(8) 0.050(7) 0.022(6) 0.005(6) 0.007(6)
C2 0.052(6) 0.051(5) 0.042(5) 0.014(4) 0.011(4) 0.014(5)
C3 0.046(5) 0.048(5) 0.037(5) 0.011(4) 0.012(4) 0.014(4)
C4 0.043(4) 0.030(4) 0.029(4) 0.012(3) 0.005(3) 0.002(3)
C5 0.032(3) 0.023(3) 0.027(3) 0.010(3) 0.010(3) 0.007(3)
C6 0.026(3) 0.019(3) 0.029(3) 0.010(3) 0.005(3) 0.005(3)
C7 0.038(4) 0.023(3) 0.034(4) 0.014(3) 0.006(3) 0.008(3)
C8 0.036(4) 0.022(3) 0.036(4) 0.010(3) 0.003(3) 0.003(3)
C9 0.030(4) 0.021(3) 0.031(4) 0.005(3) 0.005(3) 0.006(3)
C10 0.031(4) 0.024(3) 0.032(4) 0.004(3) 0.004(3) 0.000(3)
C11 0.023(3) 0.024(3) 0.026(3) 0.003(3) 0.009(3) 0.007(3)
C12 0.022(3) 0.024(3) 0.025(3) 0.006(3) 0.006(3) 0.007(3)
C13 0.025(3) 0.021(3) 0.026(3) 0.005(3) 0.007(3) 0.008(3)
C14 0.031(4) 0.031(4) 0.023(3) 0.005(3) 0.005(3) 0.006(3)
C15 0.031(4) 0.030(4) 0.025(3) 0.012(3) 0.003(3) 0.006(3)
C16 0.022(3) 0.025(3) 0.023(3) 0.005(3) 0.008(3) 0.011(3)
C17 0.021(3) 0.026(3) 0.027(3) 0.012(3) 0.004(3) 0.009(3)
C18 0.036(5) 0.040(4) 0.053(5) 0.028(4) 0.004(4) 0.001(4)
C19 0.045(5) 0.036(4) 0.060(5) 0.023(4) 0.010(4) 0.003(4)
C20 0.047(6) 0.046(6) 0.085(7) 0.024(5) 0.009(5) 0.002(5)
C21 0.058(8) 0.060(8) 0.131(12) 0.045(8) 0.011(8) 0.007(6)
C22 0.058(7) 0.059(7) 0.038(6) 0.011(5) 0.012(5) 0.003(5)
C23 0.035(5) 0.043(5) 0.045(5) 0.016(4) 0.003(4) 0.002(4)
C24 0.032(4) 0.044(5) 0.037(4) 0.010(4) 0.009(4) 0.004(4)
C25 0.024(4) 0.039(4) 0.042(4) 0.020(4) 0.003(3) 0.003(3)
C26 0.019(3) 0.027(3) 0.028(3) 0.011(3) 0.009(3) 0.009(3)
C27 0.026(3) 0.022(3) 0.026(3) 0.013(3) 0.011(3) 0.004(3)
C28 0.027(4) 0.021(3) 0.037(4) 0.011(3) 0.012(3) 0.008(3)
C29 0.032(4) 0.021(3) 0.034(4) 0.004(3) 0.015(3) 0.010(3)
C30 0.027(3) 0.020(3) 0.029(3) 0.005(3) 0.012(3) 0.000(3)
C31 0.023(3) 0.021(3) 0.020(3) 0.007(2) 0.008(2) 0.004(3)
C32 0.025(3) 0.022(3) 0.022(3) 0.007(2) 0.014(3) 0.005(3)
C33 0.027(3) 0.027(3) 0.023(3) 0.009(3) 0.010(3) 0.000(3)
C34 0.028(4) 0.026(3) 0.023(3) 0.003(3) 0.011(3) 0.000(3)
C35 0.031(4) 0.022(3) 0.027(4) 0.001(3) 0.012(3) -0.002(3)
C36 0.028(4) 0.040(4) 0.024(3) 0.011(3) 0.006(3) -0.003(3)
C37 0.027(3) 0.039(4) 0.024(3) 0.016(3) 0.008(3) 0.008(3)
C38 0.027(3) 0.026(3) 0.025(3) 0.014(3) 0.010(3) 0.007(3)
C39 0.028(3) 0.028(3) 0.024(3) 0.013(3) 0.009(3) 0.009(3)
C40 0.038(4) 0.025(4) 0.051(5) 0.012(4) 0.009(4) 0.013(3)
C41 0.037(4) 0.028(4) 0.042(4) 0.008(3) 0.011(4) 0.010(3)
C42 0.042(5) 0.044(5) 0.053(5) 0.010(4) 0.013(4) 0.005(4)
C43 0.060(7) 0.036(5) 0.062(7) 0.016(5) 0.032(6) 0.020(5)
C44 0.070(9) 0.195(15) 0.050(8) 0.031(9) 0.009(7) 0.015(10)
C45 0.023(3) 0.027(3) 0.030(4) 0.003(3) 0.005(3) 0.001(3)

loop_
_atom_type_symbol
_atom_type_description
_atom_type_scat_dispersion_real
_atom_type_scat_dispersion_imag
_atom_type_scat_source
C C 0.0181 0.0091 'International Tables Vol C Tables 4.2.6.8 and 6.1.1.4'
H H 0.0000 0.0000 'International Tables Vol C Tables 4.2.6.8 and 6.1.1.4'
N N 0.0311 0.0180 'International Tables Vol C Tables 4.2.6.8 and 6.1.1.4'
O O 0.0492 0.0322 'International Tables Vol C Tables 4.2.6.8 and 6.1.1.4'
Cl Cl 0.3639 0.7018 'International Tables Vol C Tables 4.2.6.8 and 6.1.1.4'
Tb Tb -9.1472 9.1891 'International Tables Vol C Tables 4.2.6.8 and 6.1.1.4'

loop_
_geom_angle_atom_site_label_1
_geom_angle_atom_site_label_2
_geom_angle_atom_site_label_3
_geom_angle
_geom_angle_publ_flag
O3 Tb1 O4 150.11(17) ?
O3 Tb1 O2 72.31(18) y
O4 Tb1 O2 135.95(18) y
O3 Tb1 O1 81.61(18) ?
O4 Tb1 O1 72.62(17) ?
O2 Tb1 O1 150.51(18) ?
O3 Tb1 N6 63.71(19) ?
O4 Tb1 N6 123.8(2) ?
O2 Tb1 N6 76.94(19) ?
O1 Tb1 N6 79.34(17) ?
O3 Tb1 N2 80.25(19) ?
O4 Tb1 N2 74.74(19) ?
O2 Tb1 N2 123.6(2) ?
O1 Tb1 N2 62.96(19) ?
N6 Tb1 N2 131.1(2) ?
O3 Tb1 O5 130.49(18) ?
O4 Tb1 O5 68.34(18) ?
O2 Tb1 O5 70.45(18) ?
O1 Tb1 O5 138.93(17) ?
N6 Tb1 O5 133.97(18) ?
N2 Tb1 O5 94.33(19) ?
O3 Tb1 O6 135.57(17) ?
O4 Tb1 O6 73.93(18) ?
O2 Tb1 O6 68.07(18) ?
O1 Tb1 O6 128.44(18) ?
N6 Tb1 O6 88.09(18) ?
N2 Tb1 O6 139.45(19) ?
O5 Tb1 O6 50.07(17) ?
O3 Tb1 N3 69.81(19) ?
O4 Tb1 N3 110.98(18) ?
O2 Tb1 N3 62.32(19) ?
O1 Tb1 N3 121.13(19) ?
N6 Tb1 N3 125.2(2) ?
N2 Tb1 N3 62.2(2) ?
O5 Tb1 N3 64.51(19) ?
O6 Tb1 N3 106.98(19) ?
O3 Tb1 N7 121.13(19) ?
O4 Tb1 N7 62.19(19) ?
O2 Tb1 N7 114.96(19) ?
O1 Tb1 N7 67.39(18) ?
N6 Tb1 N7 62.2(2) ?
N2 Tb1 N7 121.4(2) ?
O5 Tb1 N7 103.73(19) ?
O6 Tb1 N7 62.59(18) ?
N3 Tb1 N7 168.25(19) ?
O3 Tb1 N9 139.23(18) ?
O4 Tb1 N9 68.70(18) ?
O2 Tb1 N9 67.41(18) ?
O1 Tb1 N9 138.97(18) ?
N6 Tb1 N9 111.51(19) ?
N2 Tb1 N9 117.31(19) ?
O5 Tb1 N9 25.08(18) ?
O6 Tb1 N9 25.00(17) ?
N3 Tb1 N9 85.88(19) ?
N7 Tb1 N9 82.66(19) ?
O9 Cl2 O11 121.8(11) ?
O9 Cl2 O8 106.2(10) ?
O11 Cl2 O8 98.6(10) ?
O9 Cl2 O10 109.6(6) ?
O11 Cl2 O10 106.6(7) ?
O8 Cl2 O10 113.9(7) ?
O15 Cl1 O13 112.1(9) ?
O15 Cl1 O14 101.6(11) ?
O13 Cl1 O14 109.0(11) ?
O15 Cl1 O12 111.4(7) ?
O13 Cl1 O12 113.5(6) ?
O14 Cl1 O12 108.5(8) ?
C5 N1 C4 122.8(7) ?
C6 N2 C13 117.5(7) ?
C6 N2 Tb1 119.2(5) ?
C13 N2 Tb1 123.2(5) ?
C16 N3 C12 119.0(7) ?
C16 N3 Tb1 120.4(5) ?
C12 N3 Tb1 120.4(5) ?
C17 N4 C18 121.3(8) ?
C26 N5 C25 122.9(7) ?
C27 N6 C31 118.6(6) ?
C27 N6 Tb1 117.9(5) ?
C31 N6 Tb1 123.5(5) ?
C38 N7 C32 118.3(7) ?
C38 N7 Tb1 120.9(5) ?
C32 N7 Tb1 120.8(5) ?
C39 N8 C40 121.1(8) ?
O7 N9 O6 121.3(7) ?
O7 N9 O5 121.1(7) ?
O6 N9 O5 117.6(6) ?
O7 N9 Tb1 179.1(6) ?
O6 N9 Tb1 59.0(4) ?
O5 N9 Tb1 58.7(4) ?
C5 O1 Tb1 116.4(5) ?
C17 O2 Tb1 124.7(5) ?
C26 O3 Tb1 117.4(5) ?
C39 O4 Tb1 125.8(5) ?
N9 O5 Tb1 96.3(4) ?
N9 O6 Tb1 96.0(4) ?
C3 C2 C1 111.2(9) ?
C4 C3 C2 111.7(8) ?
N1 C4 C3 111.6(8) ?
O1 C5 N1 123.7(8) ?
O1 C5 C6 117.9(7) ?
N1 C5 C6 118.3(7) ?
N2 C6 C7 123.1(8) ?
N2 C6 C5 110.4(6) ?
C7 C6 C5 126.4(7) ?
C8 C7 C6 119.6(8) ?
C7 C8 C9 119.0(8) ?
C8 C9 C13 117.6(8) ?
C8 C9 C10 124.6(8) ?
C13 C9 C10 117.7(8) ?
C45 C10 C9 122.1(8) ?
C14 C11 C12 117.7(7) ?
C14 C11 C45 125.1(8) ?
C12 C11 C45 117.2(7) ?
N3 C12 C11 122.3(7) ?
N3 C12 C13 116.9(7) ?
C11 C12 C13 120.7(7) ?
N2 C13 C9 123.0(7) ?
N2 C13 C12 116.6(7) ?
C9 C13 C12 120.4(7) ?
C11 C14 C15 119.4(8) ?
C14 C15 C16 119.1(7) ?
N3 C16 C15 122.5(7) ?
N3 C16 C17 112.5(7) ?
C15 C16 C17 125.0(7) ?
O2 C17 N4 124.5(8) ?
O2 C17 C16 118.1(7) ?
N4 C17 C16 117.4(7) ?
N4 C18 C19 110.1(8) ?
C20 C19 C18 112.2(9) ?
C19 C20 C21 112.8(10) ?
C22 C23 C24 112.6(9) ?
C25 C24 C23 111.9(8) ?
N5 C25 C24 112.6(7) ?
O3 C26 N5 124.0(8) ?
O3 C26 C27 117.6(7) ?
N5 C26 C27 118.4(7) ?
N6 C27 C28 122.3(7) ?
N6 C27 C26 111.7(6) ?
C28 C27 C26 125.4(7) ?
C29 C28 C27 119.3(8) ?
C28 C29 C30 119.4(7) ?
C31 C30 C29 116.9(7) ?
C31 C30 C35 119.0(7) ?
C29 C30 C35 124.0(7) ?
N6 C31 C30 123.4(7) ?
N6 C31 C32 117.1(7) ?
C30 C31 C32 119.4(7) ?
N7 C32 C33 123.1(7) ?
N7 C32 C31 116.1(7) ?
C33 C32 C31 120.8(7) ?
C36 C33 C32 117.0(7) ?
C36 C33 C34 124.9(8) ?
C32 C33 C34 118.1(7) ?
C35 C34 C33 121.6(8) ?
C34 C35 C30 121.1(7) ?
C37 C36 C33 119.7(8) ?
C36 C37 C38 119.8(8) ?
N7 C38 C37 122.0(7) ?
N7 C38 C39 110.4(7) ?
C37 C38 C39 127.5(7) ?
O4 C39 N8 122.5(8) ?
O4 C39 C38 118.9(7) ?
N8 C39 C38 118.6(7) ?
N8 C40 C41 113.0(7) ?
C42 C41 C40 115.2(8) ?
C41 C42 C43 113.7(9) ?
C10 C45 C11 121.8(8) ?

loop_
_geom_bond_atom_site_label_1
_geom_bond_atom_site_label_2
_geom_bond_distance
_geom_bond_publ_flag
Tb1 O3 2.415(5) y
Tb1 O4 2.421(5) y
Tb1 O2 2.443(5) y
Tb1 O1 2.447(5) y
Tb1 N6 2.513(6) y
Tb1 N2 2.531(6) y
Tb1 O5 2.541(5) y
Tb1 O6 2.548(5) y
Tb1 N3 2.593(6) y
Tb1 N7 2.599(7) y
Tb1 N9 2.957(6) ?
Cl2 O9 1.313(9) ?
Cl2 O11 1.384(13) ?
Cl2 O8 1.389(11) ?
Cl2 O10 1.430(9) ?
Cl1 O15 1.391(12) ?
Cl1 O13 1.403(11) ?
Cl1 O14 1.432(16) ?
Cl1 O12 1.432(8) ?
N1 C5 1.312(10) ?
N1 C4 1.468(11) ?
N2 C6 1.341(10) ?
N2 C13 1.346(10) ?
N3 C16 1.316(10) ?
N3 C12 1.354(10) ?
N4 C17 1.323(10) ?
N4 C18 1.471(11) ?
N5 C26 1.319(10) ?
N5 C25 1.467(11) ?
N6 C27 1.331(10) ?
N6 C31 1.343(10) ?
N7 C38 1.340(10) ?
N7 C32 1.349(10) ?
N8 C39 1.319(10) ?
N8 C40 1.485(11) ?
N9 O7 1.238(9) ?
N9 O6 1.257(8) ?
N9 O5 1.261(9) ?
O1 C5 1.256(9) ?
O2 C17 1.248(10) ?
O3 C26 1.253(9) ?
O4 C39 1.244(10) ?
O16 C44 1.401(18) ?
C1 C2 1.517(16) ?
C2 C3 1.514(14) ?
C3 C4 1.512(13) ?
C5 C6 1.500(11) ?
C6 C7 1.382(11) ?
C7 C8 1.376(12) ?
C8 C9 1.394(12) ?
C9 C13 1.414(11) ?
C9 C10 1.443(12) ?
C10 C45 1.340(12) ?
C11 C14 1.382(12) ?
C11 C12 1.421(11) ?
C11 C45 1.451(11) ?
C12 C13 1.431(11) ?
C14 C15 1.391(12) ?
C15 C16 1.402(11) ?
C16 C17 1.511(11) ?
C18 C19 1.531(14) ?
C19 C20 1.499(15) ?
C20 C21 1.516(18) ?
C22 C23 1.496(14) ?
C23 C24 1.535(13) ?
C24 C25 1.512(13) ?
C26 C27 1.505(11) ?
C27 C28 1.413(11) ?
C28 C29 1.365(12) ?
C29 C30 1.420(12) ?
C30 C31 1.404(11) ?
C30 C35 1.442(11) ?
C31 C32 1.438(11) ?
C32 C33 1.409(11) ?
C33 C36 1.404(12) ?
C33 C34 1.436(11) ?
C34 C35 1.352(12) ?
C36 C37 1.363(12) ?
C37 C38 1.396(12) ?
C38 C39 1.519(11) ?
C40 C41 1.533(13) ?
C41 C42 1.497(14) ?
C42 C43 1.502(15) ?
